data_1548736
loop_
_publ_author_name
'Miyagi, Yu'
'Ishida, Takahiro'
'Marumoto, Manabu'
'Sano, Natsuhiro'
'Yajima, Tatsuo'
'Sanda, Fumio'

_publ_section_title
;
 Ligand Exchange Reaction for Controlling the Conformation of
 Platinum-Containing Polymers
;
_journal_issue 3
_journal_name_full Macromolecules
_journal_page_first 815
_journal_paper_doi 10.1021/acs.macromol.7b02249
_journal_volume 51
_journal_year 2018
_chemical_formula_moiety 'C48 H36 Cl4 P2 Pt'
_chemical_formula_sum 'C48 H36 Cl4 P2 Pt'
_chemical_formula_weight 1011.66
_space_group_crystal_system monoclinic
_space_group_IT_number 14
_space_group_name_Hall '-P 2yn'
_space_group_name_H-M_alt 'P 1 21/n 1'
_symmetry_space_group_name_Hall '-P 2yn'
_symmetry_space_group_name_H-M 'P 1 21/n 1'
_atom_sites_solution_hydrogens geom
_atom_sites_solution_primary direct
_atom_sites_solution_secondary difmap
_cell_angle_alpha 90.0000
_cell_angle_beta 92.1109(10)
_cell_angle_gamma 90.0000
_cell_formula_units_Z 4
_cell_length_a 15.4548(5)
_cell_length_b 13.1059(4)
_cell_length_c 21.7612(6)
_cell_measurement_reflns_used 49182
_cell_measurement_temperature 123
_cell_measurement_theta_max 27.47
_cell_measurement_theta_min 2.64
_cell_volume 4404.7(2)
_computing_cell_refinement 'RAPID AUTO'
_computing_data_collection 'RAPID AUTO (Rigaku, 2006)'
_computing_data_reduction 'RAPID AUTO'
_computing_molecular_graphics 'CrystalStructure 4.2.4'
_computing_publication_material 'CrystalStructure 4.2.4 (Rigaku, 2016)'
_computing_structure_refinement 'SHELXL Version 2014/7 (Sheldrick, 2008)'
_computing_structure_solution 'SIR2011 (Burla, et al., 2012)'
_diffrn_ambient_temperature 123
_diffrn_detector_area_resol_mean 10.000
_diffrn_measured_fraction_theta_full 0.999
_diffrn_measured_fraction_theta_max 0.997
_diffrn_measurement_device_type 'Rigaku R-AXIS RAPID'
_diffrn_measurement_method \w
_diffrn_radiation_type 'Mo K\a'
_diffrn_radiation_wavelength 0.71075
_diffrn_reflns_av_R_equivalents 0.0552
_diffrn_reflns_Laue_measured_fraction_full 0.999
_diffrn_reflns_Laue_measured_fraction_max 0.997
_diffrn_reflns_limit_h_max 20
_diffrn_reflns_limit_h_min -20
_diffrn_reflns_limit_k_max 16
_diffrn_reflns_limit_k_min -16
_diffrn_reflns_limit_l_max 28
_diffrn_reflns_limit_l_min -28
_diffrn_reflns_number 63980
_diffrn_reflns_point_group_measured_fraction_full 0.999
_diffrn_reflns_point_group_measured_fraction_max 0.997
_diffrn_reflns_theta_full 25.242
_diffrn_reflns_theta_max 27.476
_diffrn_reflns_theta_min 2.638
_diffrn_standards_number 0
_exptl_absorpt_coefficient_mu 3.520
_exptl_absorpt_correction_T_max 0.782
_exptl_absorpt_correction_T_min 0.514
_exptl_absorpt_correction_type multi-scan
_exptl_absorpt_process_details 'ABSCOR (Rigaku, 1995)'
_exptl_crystal_colour colorless
_exptl_crystal_density_diffrn 1.525
_exptl_crystal_density_method 'not measured'
_exptl_crystal_description needle
_exptl_crystal_F_000 2000.00
_exptl_crystal_size_max 0.200
_exptl_crystal_size_mid 0.150
_exptl_crystal_size_min 0.070
_refine_diff_density_max 2.71
_refine_diff_density_min -1.94
_refine_ls_extinction_method none
_refine_ls_goodness_of_fit_ref 1.051
_refine_ls_hydrogen_treatment constr
_refine_ls_number_parameters 496
_refine_ls_number_reflns 10042
_refine_ls_number_restraints 0
_refine_ls_R_factor_all 0.0392
_refine_ls_R_factor_gt 0.0313
_refine_ls_shift/su_max 0.002
_refine_ls_structure_factor_coef Fsqd
_refine_ls_weighting_details 'w = 1/[\s^2^(Fo^2^)+(0.0301P)^2^+10.3628P] where P=(Fo^2^+2Fc^2^)/3'
_refine_ls_weighting_scheme calc
_refine_ls_wR_factor_gt 0.0745
_refine_ls_wR_factor_ref 0.0783
_reflns_Friedel_coverage 0.000
_reflns_number_gt 8500
_reflns_number_total 10042
_reflns_threshold_expression F^2^>2.0\s(F^2^)
_cod_data_source_file SI_2.cif
_cod_data_source_block 160822
_cod_depositor_comments 'Adding full bibliography for 1548734--1548737.cif.'
_cod_database_code 1548736

loop_
_space_group_symop_id
_space_group_symop_operation_xyz
1 +X,+Y,+Z
2 1/2-X,1/2+Y,1/2-Z
3 -X,-Y,-Z
4 -1/2+X,-1/2-Y,-1/2+Z

loop_
_atom_site_label
_atom_site_type_symbol
_atom_site_fract_x
_atom_site_fract_y
_atom_site_fract_z
_atom_site_U_iso_or_equiv
_atom_site_adp_type
_atom_site_occupancy
_atom_site_site_symmetry_order
_atom_site_calc_flag
_atom_site_refinement_flags_posn
_atom_site_refinement_flags_adp
Pt1 Pt 0.36995(2) 0.50424(2) 0.72942(2) 0.01433(5) Uani 1 1 d . .
Cl1 Cl 0.58220(8) 0.40171(10) 0.82668(5) 0.0463(3) Uani 1 1 d . .
Cl2 Cl 0.68604(10) 0.54339(16) 0.89908(6) 0.0779(5) Uani 1 1 d . .
Cl3 Cl 0.73601(13) 0.51041(16) 0.75328(10) 0.0933(6) Uani 1 1 d . .
Cl4 Cl 0.66359(11) 0.70573(12) 0.78563(12) 0.1013(8) Uani 1 1 d . .
P1 P 0.35813(5) 0.40184(6) 0.64387(4) 0.01573(16) Uani 1 1 d . .
P2 P 0.28168(5) 0.38748(6) 0.77382(4) 0.01517(16) Uani 1 1 d . .
C1 C 0.4458(2) 0.6032(2) 0.68416(14) 0.0184(7) Uani 1 1 d . .
C2 C 0.4876(2) 0.6621(3) 0.65619(16) 0.0215(7) Uani 1 1 d . .
C3 C 0.5331(2) 0.7360(3) 0.62027(15) 0.0211(7) Uani 1 1 d . .
C4 C 0.4929(2) 0.8284(3) 0.60341(16) 0.0233(7) Uani 1 1 d . .
H1 H 0.4362 0.8423 0.6166 0.028 Uiso 1 1 calc R U
C5 C 0.5345(2) 0.8993(3) 0.56802(16) 0.0244(7) Uani 1 1 d . .
H2 H 0.5063 0.9617 0.5576 0.029 Uiso 1 1 calc R U
C6 C 0.6177(2) 0.8802(3) 0.54742(16) 0.0231(7) Uani 1 1 d . .
C7 C 0.6583(3) 0.7886(3) 0.56483(18) 0.0292(8) Uani 1 1 d . .
H3 H 0.7153 0.7751 0.5521 0.035 Uiso 1 1 calc R U
C8 C 0.6166(2) 0.7176(3) 0.60022(17) 0.0266(8) Uani 1 1 d . .
H4 H 0.6451 0.6556 0.6111 0.032 Uiso 1 1 calc R U
C9 C 0.6569(2) 0.9512(3) 0.50653(18) 0.0282(8) Uani 1 1 d . .
C10 C 0.6859(3) 1.0106(3) 0.4714(2) 0.0355(10) Uani 1 1 d . .
H5 H 0.7090 1.0580 0.4433 0.043 Uiso 1 1 calc R U
C11 C 0.3858(2) 0.5913(2) 0.80632(15) 0.0161(6) Uani 1 1 d . .
C12 C 0.3997(2) 0.6410(2) 0.85169(16) 0.0204(7) Uani 1 1 d . .
C13 C 0.4173(2) 0.6972(3) 0.90778(16) 0.0210(7) Uani 1 1 d . .
C14 C 0.3826(2) 0.6653(3) 0.96327(17) 0.0282(8) Uani 1 1 d . .
H6 H 0.3465 0.6068 0.9639 0.034 Uiso 1 1 calc R U
C15 C 0.4008(3) 0.7188(3) 1.01715(18) 0.0325(9) Uani 1 1 d . .
H7 H 0.3768 0.6963 1.0544 0.039 Uiso 1 1 calc R U
C16 C 0.4538(3) 0.8052(3) 1.01769(18) 0.0329(9) Uani 1 1 d . .
C17 C 0.4867(3) 0.8380(3) 0.96247(19) 0.0332(9) Uani 1 1 d . .
H8 H 0.5216 0.8977 0.9617 0.040 Uiso 1 1 calc R U
C18 C 0.4691(3) 0.7847(3) 0.90860(17) 0.0277(8) Uani 1 1 d . .
H9 H 0.4926 0.8080 0.8714 0.033 Uiso 1 1 calc R U
C19 C 0.4756(3) 0.8568(4) 1.0745(2) 0.0464(12) Uani 1 1 d . .
C20 C 0.4960(4) 0.8997(5) 1.1207(3) 0.0740(19) Uani 1 1 d . .
H10 H 0.5123 0.9341 1.1578 0.089 Uiso 1 1 calc R U
C21 C 0.3291(2) 0.4535(2) 0.56812(14) 0.0173(6) Uani 1 1 d . .
C22 C 0.2471(2) 0.4404(3) 0.54009(17) 0.0275(8) Uani 1 1 d . .
H11 H 0.2038 0.4042 0.5610 0.033 Uiso 1 1 calc R U
C23 C 0.2285(3) 0.4800(3) 0.48200(18) 0.0312(9) Uani 1 1 d . .
H12 H 0.1725 0.4708 0.4633 0.037 Uiso 1 1 calc R U
C24 C 0.2911(3) 0.5329(3) 0.45114(17) 0.0285(8) Uani 1 1 d . .
H13 H 0.2781 0.5598 0.4113 0.034 Uiso 1 1 calc R U
C25 C 0.3727(2) 0.5468(3) 0.47822(17) 0.0261(8) Uani 1 1 d . .
H14 H 0.4157 0.5832 0.4571 0.031 Uiso 1 1 calc R U
C26 C 0.3916(2) 0.5073(2) 0.53653(17) 0.0227(7) Uani 1 1 d . .
H15 H 0.4476 0.5169 0.5551 0.027 Uiso 1 1 calc R U
C27 C 0.4572(2) 0.3301(2) 0.63181(15) 0.0183(7) Uani 1 1 d . .
C28 C 0.4650(2) 0.2658(3) 0.58084(16) 0.0236(7) Uani 1 1 d . .
H16 H 0.4194 0.2618 0.5504 0.028 Uiso 1 1 calc R U
C29 C 0.5396(3) 0.2079(3) 0.57485(18) 0.0297(8) Uani 1 1 d . .
H17 H 0.5449 0.1645 0.5402 0.036 Uiso 1 1 calc R U
C30 C 0.6061(3) 0.2133(3) 0.61894(19) 0.0319(9) Uani 1 1 d . .
H18 H 0.6569 0.1734 0.6146 0.038 Uiso 1 1 calc R U
C31 C 0.5989(3) 0.2763(3) 0.6692(2) 0.0378(10) Uani 1 1 d . .
H19 H 0.6445 0.2795 0.6996 0.045 Uiso 1 1 calc R U
C32 C 0.5247(2) 0.3353(3) 0.67536(18) 0.0286(8) Uani 1 1 d . .
H20 H 0.5203 0.3795 0.7097 0.034 Uiso 1 1 calc R U
C33 C 0.2770(2) 0.3027(2) 0.65828(15) 0.0197(7) Uani 1 1 d . .
H21 H 0.2182 0.3293 0.6484 0.024 Uiso 1 1 calc R U
H22 H 0.2870 0.2427 0.6319 0.024 Uiso 1 1 calc R U
C34 C 0.2847(2) 0.2717(2) 0.72632(15) 0.0176(6) Uani 1 1 d . .
H23 H 0.3398 0.2347 0.7346 0.021 Uiso 1 1 calc R U
H24 H 0.2363 0.2259 0.7364 0.021 Uiso 1 1 calc R U
C35 C 0.3001(2) 0.3398(2) 0.85162(15) 0.0174(6) Uani 1 1 d . .
C36 C 0.3655(2) 0.3788(3) 0.89104(15) 0.0197(7) Uani 1 1 d . .
H25 H 0.4035 0.4298 0.8769 0.024 Uiso 1 1 calc R U
C37 C 0.3748(2) 0.3426(3) 0.95111(16) 0.0255(8) Uani 1 1 d . .
H26 H 0.4186 0.3698 0.9781 0.031 Uiso 1 1 calc R U
C38 C 0.3202(3) 0.2670(3) 0.97160(17) 0.0292(8) Uani 1 1 d . .
H27 H 0.3269 0.2425 1.0126 0.035 Uiso 1 1 calc R U
C39 C 0.2558(3) 0.2269(3) 0.93244(17) 0.0275(8) Uani 1 1 d . .
H28 H 0.2188 0.1747 0.9466 0.033 Uiso 1 1 calc R U
C40 C 0.2453(2) 0.2629(3) 0.87263(16) 0.0232(7) Uani 1 1 d . .
H29 H 0.2011 0.2355 0.8460 0.028 Uiso 1 1 calc R U
C41 C 0.1688(2) 0.4284(2) 0.77330(15) 0.0172(6) Uani 1 1 d . .
C42 C 0.1001(2) 0.3699(3) 0.74926(15) 0.0205(7) Uani 1 1 d . .
H30 H 0.1111 0.3057 0.7307 0.025 Uiso 1 1 calc R U
C43 C 0.0154(2) 0.4056(3) 0.75241(16) 0.0253(7) Uani 1 1 d . .
H31 H -0.0312 0.3657 0.7360 0.030 Uiso 1 1 calc R U
C44 C -0.0012(3) 0.4992(3) 0.77938(18) 0.0272(8) Uani 1 1 d . .
H32 H -0.0590 0.5234 0.7812 0.033 Uiso 1 1 calc R U
C45 C 0.0667(2) 0.5572(3) 0.80353(18) 0.0265(8) Uani 1 1 d . .
H33 H 0.0553 0.6210 0.8223 0.032 Uiso 1 1 calc R U
C46 C 0.1514(2) 0.5226(3) 0.80049(17) 0.0235(7) Uani 1 1 d . .
H34 H 0.1977 0.5631 0.8169 0.028 Uiso 1 1 calc R U
C47 C 0.6107(3) 0.5314(5) 0.8364(3) 0.0569(14) Uani 1 1 d . .
H35 H 0.5572 0.5693 0.8473 0.068 Uiso 1 1 calc R U
C48 C 0.6409(4) 0.5748(5) 0.7787(3) 0.074(2) Uani 1 1 d . .
H36 H 0.5939 0.5660 0.7464 0.089 Uiso 1 1 calc R U

loop_
_atom_site_aniso_label
_atom_site_aniso_U_11
_atom_site_aniso_U_22
_atom_site_aniso_U_33
_atom_site_aniso_U_23
_atom_site_aniso_U_13
_atom_site_aniso_U_12
Pt1 0.01621(7) 0.01099(7) 0.01590(7) 0.00004(4) 0.00229(5) -0.00203(5)
Cl1 0.0468(6) 0.0586(7) 0.0326(5) 0.0045(5) -0.0096(5) -0.0111(6)
Cl2 0.0640(9) 0.1284(14) 0.0410(7) -0.0187(8) -0.0042(6) -0.0395(10)
Cl3 0.0781(12) 0.1225(17) 0.0819(12) -0.0259(10) 0.0401(10) -0.0229(10)
Cl4 0.0543(9) 0.0532(9) 0.192(2) 0.0333(11) -0.0490(12) -0.0102(7)
P1 0.0174(4) 0.0133(4) 0.0166(4) -0.0004(3) 0.0021(3) -0.0019(3)
P2 0.0177(4) 0.0110(4) 0.0170(4) -0.0003(3) 0.0036(3) -0.0020(3)
C1 0.0252(18) 0.0153(15) 0.0146(15) -0.0021(12) 0.0009(13) 0.0026(13)
C2 0.0211(18) 0.0229(17) 0.0205(17) -0.0016(13) -0.0003(13) -0.0008(14)
C3 0.0239(18) 0.0210(16) 0.0185(17) -0.0003(13) 0.0034(13) -0.0054(14)
C4 0.0215(18) 0.0240(17) 0.0246(18) 0.0023(14) 0.0060(14) -0.0018(14)
C5 0.0294(19) 0.0194(16) 0.0247(18) 0.0037(13) 0.0046(15) -0.0004(15)
C6 0.0254(19) 0.0227(17) 0.0216(17) 0.0012(13) 0.0049(14) -0.0042(14)
C7 0.025(2) 0.031(2) 0.032(2) 0.0027(15) 0.0070(16) -0.0008(16)
C8 0.0259(19) 0.0214(17) 0.033(2) 0.0053(14) 0.0055(15) 0.0016(15)
C9 0.0246(19) 0.0289(19) 0.031(2) 0.0009(16) 0.0021(15) -0.0024(16)
C10 0.029(2) 0.036(2) 0.041(2) 0.0159(18) 0.0067(18) -0.0037(17)
C11 0.0163(15) 0.0104(14) 0.0216(16) 0.0018(12) 0.0004(12) -0.0013(12)
C12 0.0201(17) 0.0169(16) 0.0240(17) 0.0022(13) -0.0003(13) 0.0013(13)
C13 0.0222(17) 0.0191(16) 0.0215(17) -0.0023(13) -0.0023(13) 0.0026(14)
C14 0.0260(19) 0.030(2) 0.0279(19) 0.0004(15) -0.0008(15) -0.0004(16)
C15 0.031(2) 0.044(2) 0.0225(19) -0.0011(16) 0.0030(16) 0.0093(18)
C16 0.034(2) 0.035(2) 0.029(2) -0.0098(16) -0.0090(17) 0.0125(18)
C17 0.038(2) 0.0231(19) 0.038(2) -0.0068(16) -0.0101(18) -0.0007(17)
C18 0.032(2) 0.0253(18) 0.0259(19) -0.0011(14) -0.0037(15) -0.0008(16)
C19 0.054(3) 0.045(3) 0.039(3) -0.016(2) -0.014(2) 0.018(2)
C20 0.104(5) 0.069(4) 0.047(3) -0.032(3) -0.028(3) 0.023(4)
C21 0.0221(17) 0.0137(15) 0.0164(15) -0.0001(11) 0.0035(13) -0.0003(13)
C22 0.0268(19) 0.0291(19) 0.0266(19) 0.0067(15) 0.0000(15) -0.0069(16)
C23 0.031(2) 0.031(2) 0.031(2) 0.0069(16) -0.0093(16) -0.0061(17)
C24 0.043(2) 0.0232(18) 0.0189(18) 0.0027(14) -0.0001(16) 0.0032(17)
C25 0.030(2) 0.0230(18) 0.0257(19) 0.0042(14) 0.0091(15) 0.0037(15)
C26 0.0210(18) 0.0226(18) 0.0247(18) 0.0020(13) 0.0047(14) 0.0021(14)
C27 0.0191(17) 0.0150(15) 0.0209(16) 0.0008(12) 0.0034(13) -0.0014(13)
C28 0.030(2) 0.0185(16) 0.0219(18) -0.0037(13) 0.0005(14) 0.0012(15)
C29 0.039(2) 0.0226(18) 0.028(2) -0.0045(14) 0.0079(17) 0.0055(16)
C30 0.027(2) 0.029(2) 0.040(2) 0.0000(16) 0.0065(17) 0.0081(17)
C31 0.025(2) 0.045(2) 0.043(2) -0.0079(19) -0.0085(17) 0.0098(19)
C32 0.0254(19) 0.031(2) 0.029(2) -0.0087(15) -0.0027(15) 0.0062(16)
C33 0.0242(18) 0.0148(15) 0.0204(16) -0.0021(12) 0.0032(13) -0.0057(13)
C34 0.0190(16) 0.0125(14) 0.0216(17) -0.0003(12) 0.0030(13) -0.0004(12)
C35 0.0205(17) 0.0139(14) 0.0182(16) 0.0003(12) 0.0040(13) 0.0018(13)
C36 0.0180(17) 0.0181(16) 0.0233(17) 0.0009(13) 0.0032(13) 0.0011(13)
C37 0.0262(19) 0.0260(18) 0.0238(18) 0.0008(14) -0.0032(14) -0.0004(15)
C38 0.035(2) 0.0297(19) 0.0226(19) 0.0081(15) -0.0004(15) 0.0008(17)
C39 0.033(2) 0.0209(17) 0.029(2) 0.0073(14) 0.0059(16) -0.0050(15)
C40 0.0261(19) 0.0193(16) 0.0243(18) 0.0006(13) 0.0024(14) -0.0036(14)
C41 0.0212(17) 0.0133(14) 0.0175(16) 0.0032(11) 0.0046(12) 0.0011(13)
C42 0.0219(18) 0.0182(16) 0.0214(17) -0.0037(12) 0.0006(13) -0.0022(14)
C43 0.0204(18) 0.0297(19) 0.0257(18) -0.0017(14) -0.0004(14) -0.0025(15)
C44 0.0205(18) 0.031(2) 0.030(2) 0.0050(15) 0.0052(15) 0.0055(15)
C45 0.030(2) 0.0140(16) 0.037(2) 0.0019(14) 0.0078(16) 0.0024(15)
C46 0.0247(18) 0.0156(15) 0.0307(19) -0.0018(13) 0.0054(15) -0.0019(14)
C47 0.030(3) 0.083(4) 0.056(3) -0.015(3) -0.008(2) 0.003(3)
C48 0.049(3) 0.081(4) 0.090(5) 0.031(4) -0.035(3) -0.019(3)

loop_
_atom_type_symbol
_atom_type_description
_atom_type_scat_dispersion_real
_atom_type_scat_dispersion_imag
_atom_type_scat_source
C C 0.0033 0.0016
;
International Tables for Crystallography
(Vol. C, Tables 4.2.6.8 and 6.1.1.4)
;
H H 0.0000 0.0000
;
International Tables for Crystallography
(Vol. C, Table 6.1.1.4)
;
P P 0.1023 0.0942
;
International Tables for Crystallography
(Vol. C, Tables 4.2.6.8 and 6.1.1.4)
;
Pt Pt -1.7033 8.3905
;
International Tables for Crystallography
(Vol. C, Tables 4.2.6.8 and 6.1.1.4)
;
Cl Cl 0.1484 0.1585
;
International Tables for Crystallography
(Vol. C, Tables 4.2.6.8 and 6.1.1.4)
;

loop_
_geom_angle_atom_site_label_1
_geom_angle_atom_site_label_2
_geom_angle_atom_site_label_3
_geom_angle
C1 Pt1 C11 89.24(12)
C1 Pt1 P2 175.90(9)
C11 Pt1 P2 94.77(9)
C1 Pt1 P1 90.59(9)
C11 Pt1 P1 177.24(9)
P2 Pt1 P1 85.45(3)
C21 P1 C27 103.95(15)
C21 P1 C33 105.67(16)
C27 P1 C33 103.95(15)
C21 P1 Pt1 121.71(11)
C27 P1 Pt1 112.08(11)
C33 P1 Pt1 107.98(11)
C35 P2 C41 102.93(15)
C35 P2 C34 103.53(15)
C41 P2 C34 106.45(15)
C35 P2 Pt1 123.23(11)
C41 P2 Pt1 112.70(10)
C34 P2 Pt1 106.66(11)
C2 C1 Pt1 177.5(3)
C1 C2 C3 176.2(4)
C8 C3 C4 118.1(3)
C8 C3 C2 121.9(3)
C4 C3 C2 120.0(3)
C5 C4 C3 121.0(3)
C5 C4 H1 119.5
C3 C4 H1 119.5
C4 C5 C6 120.6(3)
C4 C5 H2 119.7
C6 C5 H2 119.7
C5 C6 C7 118.4(3)
C5 C6 C9 119.7(3)
C7 C6 C9 121.8(3)
C8 C7 C6 121.0(3)
C8 C7 H3 119.5
C6 C7 H3 119.5
C7 C8 C3 120.8(3)
C7 C8 H4 119.6
C3 C8 H4 119.6
C10 C9 C6 177.1(4)
C9 C10 H5 180.0
C12 C11 Pt1 176.5(3)
C11 C12 C13 177.6(4)
C18 C13 C14 118.0(3)
C18 C13 C12 121.3(3)
C14 C13 C12 120.7(3)
C15 C14 C13 120.4(4)
C15 C14 H6 119.8
C13 C14 H6 119.8
C14 C15 C16 121.1(4)
C14 C15 H7 119.4
C16 C15 H7 119.4
C17 C16 C15 118.4(4)
C17 C16 C19 121.1(4)
C15 C16 C19 120.5(4)
C18 C17 C16 120.7(4)
C18 C17 H8 119.7
C16 C17 H8 119.7
C17 C18 C13 121.3(4)
C17 C18 H9 119.3
C13 C18 H9 119.3
C20 C19 C16 178.1(7)
C19 C20 H10 180.0
C26 C21 C22 118.7(3)
C26 C21 P1 118.8(3)
C22 C21 P1 122.6(2)
C23 C22 C21 120.5(3)
C23 C22 H11 119.8
C21 C22 H11 119.8
C24 C23 C22 120.2(4)
C24 C23 H12 119.9
C22 C23 H12 119.9
C25 C24 C23 120.1(3)
C25 C24 H13 119.9
C23 C24 H13 119.9
C24 C25 C26 119.8(3)
C24 C25 H14 120.1
C26 C25 H14 120.1
C25 C26 C21 120.7(3)
C25 C26 H15 119.6
C21 C26 H15 119.6
C32 C27 C28 119.1(3)
C32 C27 P1 119.4(3)
C28 C27 P1 121.4(3)
C29 C28 C27 119.9(3)
C29 C28 H16 120.1
C27 C28 H16 120.1
C30 C29 C28 120.4(3)
C30 C29 H17 119.8
C28 C29 H17 119.8
C31 C30 C29 120.1(4)
C31 C30 H18 119.9
C29 C30 H18 119.9
C30 C31 C32 119.9(4)
C30 C31 H19 120.0
C32 C31 H19 120.0
C27 C32 C31 120.6(4)
C27 C32 H20 119.7
C31 C32 H20 119.7
C34 C33 P1 108.8(2)
C34 C33 H21 109.9
P1 C33 H21 109.9
C34 C33 H22 109.9
P1 C33 H22 109.9
H21 C33 H22 108.3
C33 C34 P2 108.7(2)
C33 C34 H23 109.9
P2 C34 H23 109.9
C33 C34 H24 109.9
P2 C34 H24 109.9
H23 C34 H24 108.3
C36 C35 C40 119.6(3)
C36 C35 P2 122.1(2)
C40 C35 P2 118.3(3)
C37 C36 C35 119.9(3)
C37 C36 H25 120.0
C35 C36 H25 120.0
C38 C37 C36 120.2(3)
C38 C37 H26 119.9
C36 C37 H26 119.9
C37 C38 C39 120.3(3)
C37 C38 H27 119.9
C39 C38 H27 119.9
C40 C39 C38 120.1(3)
C40 C39 H28 119.9
C38 C39 H28 119.9
C39 C40 C35 119.9(3)
C39 C40 H29 120.0
C35 C40 H29 120.0
C42 C41 C46 119.2(3)
C42 C41 P2 123.7(2)
C46 C41 P2 117.0(3)
C43 C42 C41 119.9(3)
C43 C42 H30 120.0
C41 C42 H30 120.0
C44 C43 C42 120.4(3)
C44 C43 H31 119.8
C42 C43 H31 119.8
C45 C44 C43 119.8(3)
C45 C44 H32 120.1
C43 C44 H32 120.1
C44 C45 C46 120.4(3)
C44 C45 H33 119.8
C46 C45 H33 119.8
C45 C46 C41 120.2(3)
C45 C46 H34 119.9
C41 C46 H34 119.9
C48 C47 Cl1 110.8(4)
C48 C47 Cl2 113.8(4)
Cl1 C47 Cl2 109.4(3)
C48 C47 H35 107.5
Cl1 C47 H35 107.5
Cl2 C47 H35 107.5
C47 C48 Cl4 111.9(5)
C47 C48 Cl3 111.8(4)
Cl4 C48 Cl3 108.8(3)
C47 C48 H36 108.1
Cl4 C48 H36 108.1
Cl3 C48 H36 108.1

loop_
_geom_bond_atom_site_label_1
_geom_bond_atom_site_label_2
_geom_bond_distance
Pt1 C1 2.028(3)
Pt1 C11 2.033(3)
Pt1 P2 2.2877(8)
Pt1 P1 2.2967(8)
Cl1 C47 1.767(6)
Cl2 C47 1.767(5)
Cl3 C48 1.799(7)
Cl4 C48 1.757(7)
P1 C21 1.823(3)
P1 C27 1.824(3)
P1 C33 1.840(3)
P2 C35 1.817(3)
P2 C41 1.825(3)
P2 C34 1.837(3)
C1 C2 1.189(5)
C2 C3 1.443(5)
C3 C8 1.398(5)
C3 C4 1.404(5)
C4 C5 1.381(5)
C4 H1 0.9500
C5 C6 1.400(5)
C5 H2 0.9500
C6 C7 1.400(5)
C6 C9 1.437(5)
C7 C8 1.382(5)
C7 H3 0.9500
C8 H4 0.9500
C9 C10 1.190(5)
C10 H5 0.9500
C11 C12 1.196(5)
C12 C13 1.443(5)
C13 C18 1.398(5)
C13 C14 1.402(5)
C14 C15 1.386(5)
C14 H6 0.9500
C15 C16 1.398(6)
C15 H7 0.9500
C16 C17 1.390(6)
C16 C19 1.438(6)
C17 C18 1.383(5)
C17 H8 0.9500
C18 H9 0.9500
C19 C20 1.185(6)
C20 H10 0.9500
C21 C26 1.396(5)
C21 C22 1.397(5)
C22 C23 1.387(5)
C22 H11 0.9500
C23 C24 1.385(6)
C23 H12 0.9500
C24 C25 1.384(6)
C24 H13 0.9500
C25 C26 1.392(5)
C25 H14 0.9500
C26 H15 0.9500
C27 C32 1.385(5)
C27 C28 1.402(5)
C28 C29 1.390(5)
C28 H16 0.9500
C29 C30 1.381(6)
C29 H17 0.9500
C30 C31 1.379(6)
C30 H18 0.9500
C31 C32 1.394(5)
C31 H19 0.9500
C32 H20 0.9500
C33 C34 1.536(5)
C33 H21 0.9900
C33 H22 0.9900
C34 H23 0.9900
C34 H24 0.9900
C35 C36 1.397(5)
C35 C40 1.405(5)
C36 C37 1.393(5)
C36 H25 0.9500
C37 C38 1.385(5)
C37 H26 0.9500
C38 C39 1.390(5)
C38 H27 0.9500
C39 C40 1.388(5)
C39 H28 0.9500
C40 H29 0.9500
C41 C42 1.395(5)
C41 C46 1.400(4)
C42 C43 1.395(5)
C42 H30 0.9500
C43 C44 1.388(5)
C43 H31 0.9500
C44 C45 1.383(5)
C44 H32 0.9500
C45 C46 1.390(5)
C45 H33 0.9500
C46 H34 0.9500
C47 C48 1.470(8)
C47 H35 1.0000
C48 H36 1.0000

loop_
_geom_torsion_atom_site_label_1
_geom_torsion_atom_site_label_2
_geom_torsion_atom_site_label_3
_geom_torsion_atom_site_label_4
_geom_torsion
C8 C3 C4 C5 0.0(5)
C2 C3 C4 C5 -178.7(3)
C3 C4 C5 C6 0.8(6)
C4 C5 C6 C7 -1.5(5)
C4 C5 C6 C9 174.9(3)
C5 C6 C7 C8 1.5(6)
C9 C6 C7 C8 -174.8(4)
C6 C7 C8 C3 -0.8(6)
C4 C3 C8 C7 0.0(6)
C2 C3 C8 C7 178.7(4)
C18 C13 C14 C15 -1.0(5)
C12 C13 C14 C15 179.1(3)
C13 C14 C15 C16 0.0(6)
C14 C15 C16 C17 1.4(6)
C14 C15 C16 C19 -176.8(4)
C15 C16 C17 C18 -1.7(6)
C19 C16 C17 C18 176.5(4)
C16 C17 C18 C13 0.6(6)
C14 C13 C18 C17 0.7(6)
C12 C13 C18 C17 -179.4(3)
C27 P1 C21 C26 -51.8(3)
C33 P1 C21 C26 -160.9(3)
Pt1 P1 C21 C26 75.7(3)
C27 P1 C21 C22 127.4(3)
C33 P1 C21 C22 18.3(3)
Pt1 P1 C21 C22 -105.1(3)
C26 C21 C22 C23 0.1(5)
P1 C21 C22 C23 -179.1(3)
C21 C22 C23 C24 0.0(6)
C22 C23 C24 C25 -0.1(6)
C23 C24 C25 C26 0.1(6)
C24 C25 C26 C21 0.1(5)
C22 C21 C26 C25 -0.2(5)
P1 C21 C26 C25 179.1(3)
C21 P1 C27 C32 138.8(3)
C33 P1 C27 C32 -110.8(3)
Pt1 P1 C27 C32 5.5(3)
C21 P1 C27 C28 -44.3(3)
C33 P1 C27 C28 66.1(3)
Pt1 P1 C27 C28 -177.6(2)
C32 C27 C28 C29 0.4(5)
P1 C27 C28 C29 -176.5(3)
C27 C28 C29 C30 0.1(6)
C28 C29 C30 C31 -0.1(6)
C29 C30 C31 C32 -0.4(7)
C28 C27 C32 C31 -1.0(6)
P1 C27 C32 C31 176.0(3)
C30 C31 C32 C27 1.0(7)
C21 P1 C33 C34 -167.8(2)
C27 P1 C33 C34 83.1(2)
Pt1 P1 C33 C34 -36.1(2)
P1 C33 C34 P2 51.4(3)
C35 P2 C34 C33 -175.6(2)
C41 P2 C34 C33 76.3(2)
Pt1 P2 C34 C33 -44.2(2)
C41 P2 C35 C36 -122.8(3)
C34 P2 C35 C36 126.5(3)
Pt1 P2 C35 C36 5.8(3)
C41 P2 C35 C40 55.9(3)
C34 P2 C35 C40 -54.8(3)
Pt1 P2 C35 C40 -175.5(2)
C40 C35 C36 C37 -1.3(5)
P2 C35 C36 C37 177.4(3)
C35 C36 C37 C38 1.0(5)
C36 C37 C38 C39 -0.1(6)
C37 C38 C39 C40 -0.5(6)
C38 C39 C40 C35 0.1(6)
C36 C35 C40 C39 0.7(5)
P2 C35 C40 C39 -178.0(3)
C35 P2 C41 C42 -99.0(3)
C34 P2 C41 C42 9.5(3)
Pt1 P2 C41 C42 126.1(3)
C35 P2 C41 C46 78.9(3)
C34 P2 C41 C46 -172.5(3)
Pt1 P2 C41 C46 -55.9(3)
C46 C41 C42 C43 0.1(5)
P2 C41 C42 C43 178.0(3)
C41 C42 C43 C44 0.0(5)
C42 C43 C44 C45 -0.3(6)
C43 C44 C45 C46 0.5(6)
C44 C45 C46 C41 -0.4(6)
C42 C41 C46 C45 0.1(5)
P2 C41 C46 C45 -178.0(3)
Cl1 C47 C48 Cl4 176.4(3)
Cl2 C47 C48 Cl4 -59.8(5)
Cl1 C47 C48 Cl3 -61.3(5)
Cl2 C47 C48 Cl3 62.5(6)
